data_7703903
loop_
_publ_author_name
'Pearce, Kyle G.'
'Simenok, Vladimir'
'Crossley, Ian R.'

_publ_section_title
;
 Phosphacycloalkyldiones: synthesis and coordinative behaviour of 6- and
 7-member cyclic diketophosphanyls.
;
_journal_issue 17
_journal_name_full 'Dalton transactions (Cambridge, England : 2003)'
_journal_page_first 5482
_journal_page_last 5492
_journal_paper_doi 10.1039/d0dt00864h
_journal_volume 49
_journal_year 2020
_chemical_formula_moiety 'C11 H11 O2 P'
_chemical_formula_sum 'C11 H11 O2 P'
_chemical_formula_weight 206.17
_chemical_properties_physical Air-sensitive,Moisture-sensitive
_space_group_crystal_system orthorhombic
_space_group_IT_number 33
_space_group_name_Hall 'P 2c -2n'
_space_group_name_H-M_alt 'P n a 21'
_atom_sites_solution_hydrogens geom
_atom_sites_solution_primary dual
_audit_creation_date 2020-01-09
_audit_creation_method
;
Olex2 1.3
(compiled 2019.09.11 svn.r3662 for OlexSys, GUI svn.r5938)
;
_audit_update_record
;
2020-03-04 deposited with the CCDC.	2020-03-31 downloaded from the CCDC.
;
_cell_angle_alpha 90
_cell_angle_beta 90
_cell_angle_gamma 90
_cell_formula_units_Z 4
_cell_length_a 14.2522(3)
_cell_length_b 5.97640(10)
_cell_length_c 12.0658(2)
_cell_measurement_reflns_used 9098
_cell_measurement_temperature 100
_cell_measurement_theta_max 68.1820
_cell_measurement_theta_min 6.1890
_cell_volume 1027.73(3)
_computing_cell_refinement 'CrysAlisPro 1.171.39.28e (Rigaku OD, 2015)'
_computing_data_collection 'CrysAlisPro 1.171.39.28e (Rigaku OD, 2015)'
_computing_data_reduction 'CrysAlisPro 1.171.39.28e (Rigaku OD, 2015)'
_computing_molecular_graphics 'Olex2 1.3 (Dolomanov et al., 2009)'
_computing_publication_material 'Olex2 1.3 (Dolomanov et al., 2009)'
_computing_structure_refinement 'ShelXL 2018/3 (Sheldrick, 2015)'
_computing_structure_solution 'SHELXT 2014/5 (Sheldrick, 2014)'
_diffrn_ambient_temperature 100
_diffrn_detector 'CCD plate'
_diffrn_measured_fraction_theta_full 1.000
_diffrn_measured_fraction_theta_max 0.999
_diffrn_measurement_details
;
List of Runs (angles in degrees, time in seconds):

  # Type    Start    End  Width  t~exp~   \w     \q     \k     \f   Frames
#--------------------------------------------------------------------------
  1  \w    -77.00 -50.00   1.00   25.00    --    5.00  35.00  74.00   27
  2  \w    -25.00   0.00   1.00   25.00    --  -89.00  35.00  74.00   25
  3  \w    -25.00  45.00   1.00   25.00    --    5.00  35.00  74.00   70
  4  \w   -170.00   0.00   1.00   25.00    --  -89.00  57.00 120.00  170
  5  \w   -150.00 -71.00   1.00   25.00    --  -89.00  60.00-180.00   79
  6  \w    -42.00  -6.00   1.00   25.00    --  -89.00  60.00-180.00   36
  7  \w   -126.00  -1.00   1.00   25.00    --  -89.00  60.00 150.00  125
  8  \w    -51.00 -25.00   1.00    1.00    --    0.00  60.00 150.00   26
  9  \w    -37.00 -11.00   1.00   25.00    --  -89.00  60.00-150.00   26
 10  \w   -155.00-129.00   1.00   25.00    --  -89.00  60.00 -30.00   26
 11  \w   -113.00 -87.00   1.00   25.00    --  -89.00  60.00 -30.00   26
 12  \w   -115.00 -89.00   1.00   25.00    --  -89.00  60.00-150.00   26
 13  \w   -113.00 -88.00   1.00   25.00    --  -89.00  35.00  74.00   25
 14  \w     15.00  53.00   1.00    1.00    --    0.00  60.00-180.00   38
 15  \w    -41.00   9.00   1.00    1.00    --    0.00  60.00-180.00   50
 16  \w    -80.00 -54.00   1.00    1.00    --    0.00  60.00-180.00   26
 17  \w    -89.00 -63.00   1.00   25.00    --  -89.00  60.00  30.00   26
 18  \w   -103.00 -77.00   1.00   25.00    --  -89.00  29.00 -90.00   26
 19  \w   -178.00-124.00   1.00   25.00    --  -89.00  60.00   0.00   54
 20  \w   -177.00-151.00   1.00   25.00    --  -89.00  57.00  90.00   26
 21  \w    -71.00 -41.00   1.00   25.00    --  -89.00  60.00-180.00   30
 22  \w   -155.00-129.00   1.00   25.00    --  -89.00  60.00 -90.00   26
 23  \w    -74.00 -18.00   1.00   25.00    --  -89.00  57.00  90.00   56
 24  \w    -38.00 -12.00   1.00   25.00    --  -89.00  60.00  30.00   26
 25  \w    -52.00 -26.00   1.00   25.00    --  -89.00  29.00 -90.00   26
 26  \w   -159.00 -33.00   1.00   25.00    --  -89.00  60.00-120.00  126
 27  \w   -167.00-141.00   1.00   25.00    --  -89.00  60.00 150.00   26
 28  \w   -161.00-135.00   1.00   25.00    --  -89.00  60.00-150.00   26
 29  \w    -90.00 -61.00   1.00   25.00    --  -89.00  60.00-150.00   29
 30  \w   -151.00-126.00   1.00   25.00    --  -89.00  29.00 -30.00   25
 31  \w    -42.00 -14.00   1.00   25.00    --    5.00  29.00 -60.00   28
 32  \w    -83.00 -38.00   1.00   25.00    --    5.00  43.00 -60.00   45
 33  \w    -82.00   7.00   1.00   25.00    --    5.00  43.00 120.00   89
 34  \w    -74.00 -48.00   1.00   25.00    --    5.00  29.00 -60.00   26
 35  \w    -83.00 -52.00   1.00   25.00    --    5.00  29.00 150.00   31
 36  \w    -18.00   8.00   1.00   25.00    --    5.00  43.00 -60.00   26
 37  \w     69.00  94.00   1.00   25.00    --    5.00  29.00 150.00   25
 38  \w    -11.00  16.00   1.00   25.00    --    5.00  29.00 150.00   27
 39  \w    -10.00  17.00   1.00   25.00    --  -72.00  58.00  43.46   27
 40  \w   -152.00-127.00   1.00   25.00    --  -72.00  58.00  43.46   25
 41  \w   -123.00 -76.00   1.00   25.00    --  -72.00  58.00  43.46   47
 42  \w    -26.00   0.00   1.00   25.00    --  -89.00  57.00  30.00   26
 43  \w   -115.00 -89.00   1.00   25.00    --  -89.00  43.00   0.00   26
 44  \w    -26.00   0.00   1.00   25.00    --  -89.00  60.00 -30.00   26
 45  \w    -64.00 -39.00   1.00   25.00    --  -89.00  57.00  30.00   25
 46  \w    -28.00  -2.00   1.00   25.00    --  -89.00  43.00-150.00   26
 47  \w   -126.00 -88.00   1.00   25.00    --  -89.00  57.00  30.00   38
 48  \w    -26.00   0.00   1.00   25.00    --  -89.00  60.00 -60.00   26
 49  \w    -30.00  -5.00   1.00   25.00    --  -89.00  43.00 -90.00   25
 50  \w   -155.00-129.00   1.00   25.00    --  -89.00  57.00  30.00   26
 51  \w    -77.00 -51.00   1.00   25.00    --  -89.00  43.00 -90.00   26
 52  \w    -28.00   0.00   1.00   25.00    --  -89.00  60.00  60.00   28
 53  \w    -26.00   0.00   1.00   25.00    --  -89.00  57.00-150.00   26
 54  \w    -87.00   0.00   1.00   25.00    --  -89.00  43.00 -30.00   87
 55  \w   -152.00-126.00   1.00   25.00    --  -89.00  43.00  90.00   26
 56  \w   -102.00 -76.00   1.00   25.00    --  -89.00  43.00  90.00   26
 57  \w    -26.00   0.00   1.00   25.00    --  -89.00  43.00  90.00   26
 58  \w    -41.00  -5.00   1.00   25.00    --  -89.00  43.00-180.00   36
;
_diffrn_measurement_device 'four-circle diffractometer'
_diffrn_measurement_device_type 'XtaLAB AFC11 (RCD3): quarter-chi single'
_diffrn_measurement_method '\w scans'
_diffrn_orient_matrix_type 'CrysAlisPro convention (1999,Acta A55,543-557)'
_diffrn_orient_matrix_UB_11 0.0389295000
_diffrn_orient_matrix_UB_12 0.1934728000
_diffrn_orient_matrix_UB_13 -0.0707464000
_diffrn_orient_matrix_UB_21 -0.0907490000
_diffrn_orient_matrix_UB_22 0.1338692000
_diffrn_orient_matrix_UB_23 0.0201810000
_diffrn_orient_matrix_UB_31 0.0439661000
_diffrn_orient_matrix_UB_32 0.1053162000
_diffrn_orient_matrix_UB_33 0.1043591000
_diffrn_radiation_monochromator graphite
_diffrn_radiation_probe x-ray
_diffrn_radiation_type 'Cu K\a'
_diffrn_radiation_wavelength 1.54184
_diffrn_reflns_av_R_equivalents 0.0362
_diffrn_reflns_av_unetI/netI 0.0225
_diffrn_reflns_Laue_measured_fraction_full 1.000
_diffrn_reflns_Laue_measured_fraction_max 0.999
_diffrn_reflns_limit_h_max 16
_diffrn_reflns_limit_h_min -17
_diffrn_reflns_limit_k_max 7
_diffrn_reflns_limit_k_min -7
_diffrn_reflns_limit_l_max 14
_diffrn_reflns_limit_l_min -14
_diffrn_reflns_number 15250
_diffrn_reflns_point_group_measured_fraction_full 0.990
_diffrn_reflns_point_group_measured_fraction_max 0.988
_diffrn_reflns_theta_full 67.684
_diffrn_reflns_theta_max 68.176
_diffrn_reflns_theta_min 6.211
_diffrn_source 'fine-focus sealed X-ray tube'
_diffrn_source_type 'Enhance (Cu) X-ray Source'
_exptl_absorpt_coefficient_mu 2.134
_exptl_absorpt_correction_T_max 1.00000
_exptl_absorpt_correction_T_min 0.61927
_exptl_absorpt_correction_type multi-scan
_exptl_absorpt_process_details
;
CrysAlisPro 1.171.39.28e (Rigaku Oxford Diffraction, 2015)
Empirical absorption correction using spherical harmonics,
 implemented in SCALE3 ABSPACK scaling algorithm.
;
_exptl_crystal_colour colourless
_exptl_crystal_colour_primary colourless
_exptl_crystal_density_diffrn 1.332
_exptl_crystal_description rod
_exptl_crystal_F_000 432
_exptl_crystal_size_max 0.04
_exptl_crystal_size_mid 0.04
_exptl_crystal_size_min 0.02
_refine_diff_density_max 1.239
_refine_diff_density_min -0.440
_refine_diff_density_rms 0.066
_refine_ls_abs_structure_details
;
 Flack x determined using 788 quotients [(I+)-(I-)]/[(I+)+(I-)]
 (Parsons, Flack and Wagner, Acta Cryst. B69 (2013) 249-259).
;
_refine_ls_abs_structure_Flack 0.05(6)
_refine_ls_extinction_method none
_refine_ls_goodness_of_fit_ref 1.098
_refine_ls_hydrogen_treatment constr
_refine_ls_matrix_type full
_refine_ls_number_parameters 127
_refine_ls_number_reflns 1857
_refine_ls_number_restraints 1
_refine_ls_restrained_S_all 1.098
_refine_ls_R_factor_all 0.0611
_refine_ls_R_factor_gt 0.0593
_refine_ls_shift/su_max 0.000
_refine_ls_shift/su_mean 0.000
_refine_ls_structure_factor_coef Fsqd
_refine_ls_weighting_details 'w=1/[\s^2^(Fo^2^)+(0.1069P)^2^+1.0138P] where P=(Fo^2^+2Fc^2^)/3'
_refine_ls_weighting_scheme calc
_refine_ls_wR_factor_gt 0.1632
_refine_ls_wR_factor_ref 0.1647
_reflns_Friedel_coverage 0.881
_reflns_Friedel_fraction_full 0.979
_reflns_Friedel_fraction_max 0.975
_reflns_number_gt 1772
_reflns_number_total 1857
_reflns_threshold_expression 'I > 2\s(I)'
_cod_data_source_file d0dt00864h2.cif
_cod_data_source_block compound-2d
_cod_depositor_comments 'Adding full bibliography for 7703903--7703909.cif.'
_cod_database_code 7703903
_shelx_shelxl_version_number 2018/3
_chemical_oxdiff_formula C11H11O2P1
_shelx_space_group_comment
;
The symmetry employed for this shelxl refinement is uniquely defined
by the following loop, which should always be used as a source of
symmetry information in preference to the above space-group names.
They are only intended as comments.
;
_shelx_estimated_absorpt_t_max 0.959
_shelx_estimated_absorpt_t_min 0.919
_reflns_odcompleteness_completeness 100.00
_reflns_odcompleteness_iscentric 1
_reflns_odcompleteness_theta 66.97
_olex2_refinement_description
;
1. Fixed Uiso
 At 1.2 times of:
  All C(H) groups, All C(H,H) groups
2.a Secondary CH2 refined with riding coordinates:
 C00C(H00C,H00D), C00D(H00E,H00F), C00E(H00G,H00H)
2.b Aromatic/amide H refined with riding coordinates:
 C005(H005), C006(H006), C009(H009), C00A(H00A), C00B(H00B)
;
_olex2_submission_special_instructions 'No special instructions were received'
_oxdiff_exptl_absorpt_empirical_details
;
Empirical correction (ABSPACK) includes:
- Absorption correction using spherical harmonics
- Frame scaling
;
_oxdiff_exptl_absorpt_empirical_full_max 1.595
_oxdiff_exptl_absorpt_empirical_full_min 0.387

loop_
_space_group_symop_operation_xyz
'x, y, z'
'-x, -y, z+1/2'
'x+1/2, -y+1/2, z'
'-x+1/2, y+1/2, z+1/2'

loop_
_atom_site_label
_atom_site_type_symbol
_atom_site_fract_x
_atom_site_fract_y
_atom_site_fract_z
_atom_site_U_iso_or_equiv
_atom_site_adp_type
_atom_site_occupancy
_atom_site_site_symmetry_order
_atom_site_calc_flag
_atom_site_refinement_flags_posn
_atom_site_refinement_flags_adp
_atom_site_refinement_flags_occupancy
_atom_site_disorder_assembly
_atom_site_disorder_group
P001 P 0.70421(9) 0.1676(2) 0.54030(12) 0.0313(4) Uani 1 1 d . . . . .
O002 O 0.5933(3) 0.0325(8) 0.3725(4) 0.0412(10) Uani 1 1 d . . . . .
O003 O 0.7957(3) 0.5612(8) 0.5383(6) 0.0513(12) Uani 1 1 d . . . . .
C004 C 0.7938(4) 0.3817(11) 0.4952(5) 0.0333(13) Uani 1 1 d . . . . .
C005 C 0.4472(4) 0.5826(11) 0.6426(5) 0.0384(13) Uani 1 1 d . . . . .
H005 H 0.394906 0.669876 0.665495 0.046 Uiso 1 1 calc R U . . .
C006 C 0.4661(4) 0.3822(11) 0.6950(5) 0.0396(14) Uani 1 1 d . . . . .
H006 H 0.426322 0.329551 0.752600 0.048 Uiso 1 1 calc R U . . .
C007 C 0.6022(4) 0.3364(9) 0.5773(4) 0.0299(12) Uani 1 1 d . . . . .
C008 C 0.6736(4) 0.0630(10) 0.3993(5) 0.0341(12) Uani 1 1 d . . . . .
C009 C 0.5799(4) 0.5355(9) 0.5253(5) 0.0333(12) Uani 1 1 d . . . . .
H009 H 0.618260 0.588639 0.466520 0.040 Uiso 1 1 calc R U . . .
C00A C 0.5443(4) 0.2576(9) 0.6624(5) 0.0327(12) Uani 1 1 d . . . . .
H00A H 0.558222 0.119666 0.697941 0.039 Uiso 1 1 calc R U . . .
C00B C 0.5034(4) 0.6569(9) 0.5577(5) 0.0347(13) Uani 1 1 d . . . . .
H00B H 0.488897 0.793502 0.521181 0.042 Uiso 1 1 calc R U . . .
C00C C 0.8182(4) 0.2131(12) 0.3057(5) 0.0405(14) Uani 1 1 d . . . . .
H00C H 0.779827 0.333992 0.272544 0.049 Uiso 1 1 calc R U . . .
H00D H 0.867715 0.173012 0.251702 0.049 Uiso 1 1 calc R U . . .
C00D C 0.8645(4) 0.3010(12) 0.4118(5) 0.0391(14) Uani 1 1 d . . . . .
H00E H 0.902627 0.180217 0.445382 0.047 Uiso 1 1 calc R U . . .
H00F H 0.907282 0.425706 0.392662 0.047 Uiso 1 1 calc R U . . .
C00E C 0.7562(5) 0.0104(11) 0.3253(6) 0.0433(15) Uani 1 1 d . . . . .
H00G H 0.732862 -0.045547 0.253144 0.052 Uiso 1 1 calc R U . . .
H00H H 0.794063 -0.109860 0.359701 0.052 Uiso 1 1 calc R U . . .

loop_
_atom_site_aniso_label
_atom_site_aniso_U_11
_atom_site_aniso_U_22
_atom_site_aniso_U_33
_atom_site_aniso_U_23
_atom_site_aniso_U_13
_atom_site_aniso_U_12
P001 0.0307(7) 0.0335(7) 0.0297(7) 0.0025(7) 0.0008(6) 0.0038(5)
O002 0.034(2) 0.048(2) 0.042(2) -0.014(2) 0.0037(18) -0.0111(18)
O003 0.036(2) 0.049(2) 0.069(3) -0.024(3) 0.005(2) -0.0113(19)
C004 0.025(3) 0.044(3) 0.031(3) -0.001(3) -0.004(2) 0.000(2)
C005 0.032(3) 0.044(3) 0.039(3) -0.004(3) 0.002(2) 0.009(3)
C006 0.036(3) 0.051(3) 0.032(3) 0.003(3) 0.013(2) -0.006(3)
C007 0.023(2) 0.039(3) 0.028(3) -0.009(2) -0.002(2) -0.001(2)
C008 0.034(3) 0.031(3) 0.037(3) -0.008(2) 0.006(2) -0.003(2)
C009 0.032(3) 0.039(3) 0.029(3) 0.003(2) 0.000(2) -0.008(2)
C00A 0.038(3) 0.026(3) 0.034(3) 0.003(2) -0.006(2) -0.002(2)
C00B 0.035(3) 0.033(3) 0.037(3) 0.002(2) -0.005(3) -0.002(2)
C00C 0.036(3) 0.049(4) 0.037(3) 0.001(3) 0.009(3) 0.004(3)
C00D 0.022(3) 0.054(3) 0.042(3) 0.002(3) 0.004(2) -0.001(2)
C00E 0.044(4) 0.043(3) 0.044(3) -0.016(3) 0.012(3) 0.000(3)

loop_
_atom_type_symbol
_atom_type_description
_atom_type_scat_dispersion_real
_atom_type_scat_dispersion_imag
_atom_type_scat_source
C C 0.0181 0.0091 'International Tables Vol C Tables 4.2.6.8 and 6.1.1.4'
H H 0.0000 0.0000 'International Tables Vol C Tables 4.2.6.8 and 6.1.1.4'
O O 0.0492 0.0322 'International Tables Vol C Tables 4.2.6.8 and 6.1.1.4'
P P 0.2955 0.4335 'International Tables Vol C Tables 4.2.6.8 and 6.1.1.4'

loop_
_geom_angle_atom_site_label_1
_geom_angle_atom_site_label_2
_geom_angle_atom_site_label_3
_geom_angle
_geom_angle_site_symmetry_1
_geom_angle_site_symmetry_3
_geom_angle_publ_flag
C007 P001 C004 103.6(3) . . ?
C007 P001 C008 102.8(3) . . ?
C008 P001 C004 97.0(3) . . ?
O003 C004 P001 120.0(5) . . ?
O003 C004 C00D 124.4(6) . . ?
C00D C004 P001 115.4(5) . . ?
C006 C005 H005 119.7 . . ?
C00B C005 H005 119.7 . . ?
C00B C005 C006 120.5(5) . . ?
C005 C006 H006 120.4 . . ?
C005 C006 C00A 119.3(5) . . ?
C00A C006 H006 120.4 . . ?
C009 C007 P001 123.2(4) . . ?
C009 C007 C00A 119.2(5) . . ?
C00A C007 P001 117.6(4) . . ?
O002 C008 P001 121.3(4) . . ?
O002 C008 C00E 123.4(6) . . ?
C00E C008 P001 115.2(4) . . ?
C007 C009 H009 119.6 . . ?
C00B C009 C007 120.7(5) . . ?
C00B C009 H009 119.6 . . ?
C006 C00A H00A 120.1 . . ?
C007 C00A C006 119.9(5) . . ?
C007 C00A H00A 120.1 . . ?
C005 C00B H00B 119.8 . . ?
C009 C00B C005 120.4(5) . . ?
C009 C00B H00B 119.8 . . ?
H00C C00C H00D 107.8 . . ?
C00D C00C H00C 108.9 . . ?
C00D C00C H00D 108.9 . . ?
C00E C00C H00C 108.9 . . ?
C00E C00C H00D 108.9 . . ?
C00E C00C C00D 113.2(5) . . ?
C004 C00D C00C 112.3(5) . . ?
C004 C00D H00E 109.1 . . ?
C004 C00D H00F 109.1 . . ?
C00C C00D H00E 109.1 . . ?
C00C C00D H00F 109.1 . . ?
H00E C00D H00F 107.9 . . ?
C008 C00E C00C 112.3(5) . . ?
C008 C00E H00G 109.1 . . ?
C008 C00E H00H 109.1 . . ?
C00C C00E H00G 109.1 . . ?
C00C C00E H00H 109.1 . . ?
H00G C00E H00H 107.9 . . ?

loop_
_geom_bond_atom_site_label_1
_geom_bond_atom_site_label_2
_geom_bond_distance
_geom_bond_site_symmetry_2
_geom_bond_publ_flag
P001 C004 1.887(6) . ?
P001 C007 1.825(5) . ?
P001 C008 1.864(6) . ?
O002 C008 1.202(7) . ?
O003 C004 1.193(8) . ?
C004 C00D 1.504(9) . ?
C005 H005 0.9500 . ?
C005 C006 1.381(9) . ?
C005 C00B 1.375(9) . ?
C006 H006 0.9500 . ?
C006 C00A 1.398(9) . ?
C007 C009 1.382(8) . ?
C007 C00A 1.398(8) . ?
C008 C00E 1.511(8) . ?
C009 H009 0.9500 . ?
C009 C00B 1.368(8) . ?
C00A H00A 0.9500 . ?
C00B H00B 0.9500 . ?
C00C H00C 0.9900 . ?
C00C H00D 0.9900 . ?
C00C C00D 1.534(9) . ?
C00C C00E 1.518(9) . ?
C00D H00E 0.9900 . ?
C00D H00F 0.9900 . ?
C00E H00G 0.9900 . ?
C00E H00H 0.9900 . ?

loop_
_geom_torsion_atom_site_label_1
_geom_torsion_atom_site_label_2
_geom_torsion_atom_site_label_3
_geom_torsion_atom_site_label_4
_geom_torsion
_geom_torsion_site_symmetry_1
_geom_torsion_site_symmetry_2
_geom_torsion_site_symmetry_3
_geom_torsion_site_symmetry_4
_geom_torsion_publ_flag
P001 C004 C00D C00C 57.8(7) . . . . ?
P001 C007 C009 C00B -179.0(4) . . . . ?
P001 C007 C00A C006 179.1(4) . . . . ?
P001 C008 C00E C00C -59.6(7) . . . . ?
O002 C008 C00E C00C 123.3(7) . . . . ?
O003 C004 C00D C00C -127.8(7) . . . . ?
C004 P001 C007 C009 32.2(5) . . . . ?
C004 P001 C007 C00A -147.9(4) . . . . ?
C004 P001 C008 O002 -135.5(5) . . . . ?
C004 P001 C008 C00E 47.3(5) . . . . ?
C005 C006 C00A C007 -0.2(9) . . . . ?
C006 C005 C00B C009 -1.3(9) . . . . ?
C007 P001 C004 O003 33.4(6) . . . . ?
C007 P001 C004 C00D -151.9(4) . . . . ?
C007 P001 C008 O002 -29.8(6) . . . . ?
C007 P001 C008 C00E 153.0(5) . . . . ?
C007 C009 C00B C005 0.0(8) . . . . ?
C008 P001 C004 O003 138.5(6) . . . . ?
C008 P001 C004 C00D -46.8(5) . . . . ?
C008 P001 C007 C009 -68.4(5) . . . . ?
C008 P001 C007 C00A 111.5(4) . . . . ?
C009 C007 C00A C006 -1.1(8) . . . . ?
C00A C007 C009 C00B 1.2(8) . . . . ?
C00B C005 C006 C00A 1.4(10) . . . . ?
C00D C00C C00E C008 63.6(7) . . . . ?
C00E C00C C00D C004 -62.8(7) . . . . ?
